data_7202055
loop_
_publ_author_name
'Fisher, Matthew G.'
'Gale, Philip A.'
'Light, Mark E.'
'Quesada, Roberto'

_publ_section_title
;
 Hydrogen bonded networks in N--alkyl substituted thiourea platinum
 (II) oxocarbodianion and carboxylate salts
;
_journal_issue 9
_journal_name_full CrystEngComm
_journal_page_first 1180
_journal_paper_doi 10.1039/b803260b
_journal_volume 10
_journal_year 2008
_chemical_compound_source 'Roberto Quesada'
_chemical_formula_sum 'C12 H24 N8 O4 Pt S4'
_chemical_formula_weight 667.72
_chemical_name_systematic
;
?
;
_space_group_IT_number 2
_symmetry_cell_setting triclinic
_symmetry_space_group_name_Hall '-P 1'
_symmetry_space_group_name_H-M 'P -1'
_atom_sites_solution_hydrogens geom
_atom_sites_solution_primary direct
_atom_sites_solution_secondary difmap
_audit_creation_method SHELXL-97
_cell_angle_alpha 62.074(1)
_cell_angle_beta 86.405(1)
_cell_angle_gamma 87.683(1)
_cell_formula_units_Z 2
_cell_length_a 9.9248(2)
_cell_length_b 11.2125(3)
_cell_length_c 11.4504(3)
_cell_measurement_reflns_used 4540
_cell_measurement_temperature 120(2)
_cell_measurement_theta_max 27.48
_cell_measurement_theta_min 2.91
_cell_volume 1123.54(5)
_computing_cell_refinement 'DENZO (Otwinowski & Minor, 1997) & COLLECT (Hooft, R.W.W., 1998)'
_computing_data_collection 'COLLECT (Hooft, R.W.W., 1998)'
_computing_data_reduction 'DENZO (Otwinowski & Minor, 1997) & COLLECT (Hooft, R.W.W., 1998)'
_computing_molecular_graphics 'CAMERON (Watkin, et al., 1993)'
_computing_publication_material 'WINGX (Farrugia, 1998)'
_computing_structure_refinement 'SHELXL-97 (Sheldrick, 1997)'
_computing_structure_solution 'SHELXS-97 (Sheldrick, 1997)'
_diffrn_ambient_temperature 120(2)
_diffrn_detector_area_resol_mean 9.091
_diffrn_measured_fraction_theta_full 0.995
_diffrn_measured_fraction_theta_max 0.995
_diffrn_measurement_device_type 'Bruker-Nonius CCD camera on \k-goniostat'
_diffrn_measurement_method '\f & \w scans to fill the asymmetric unit'
_diffrn_radiation_monochromator '10cm confocal mirrors'
_diffrn_radiation_source 'Bruker Nonius FR591 Rotating Anode'
_diffrn_radiation_type MoK\a
_diffrn_radiation_wavelength 0.71073
_diffrn_reflns_av_R_equivalents 0.0317
_diffrn_reflns_av_sigmaI/netI 0.0349
_diffrn_reflns_limit_h_max 12
_diffrn_reflns_limit_h_min -12
_diffrn_reflns_limit_k_max 14
_diffrn_reflns_limit_k_min -14
_diffrn_reflns_limit_l_max 14
_diffrn_reflns_limit_l_min -14
_diffrn_reflns_number 15570
_diffrn_reflns_theta_full 27.48
_diffrn_reflns_theta_max 27.48
_diffrn_reflns_theta_min 2.93
_diffrn_standards_number 0
_exptl_absorpt_coefficient_mu 6.652
_exptl_absorpt_correction_T_max 0.8254
_exptl_absorpt_correction_T_min 0.2302
_exptl_absorpt_correction_type multi-scan
_exptl_absorpt_process_details
;
SADABS V2.10 (Sheldrick, G.M., 2003)
;
_exptl_crystal_colour Yellow
_exptl_crystal_density_diffrn 1.974
_exptl_crystal_density_method 'not measured'
_exptl_crystal_description Slab
_exptl_crystal_F_000 652
_exptl_crystal_size_max 0.3
_exptl_crystal_size_mid 0.15
_exptl_crystal_size_min 0.03
_refine_diff_density_max 0.597
_refine_diff_density_min -0.772
_refine_diff_density_rms 0.104
_refine_ls_extinction_method none
_refine_ls_goodness_of_fit_ref 1.023
_refine_ls_hydrogen_treatment constr
_refine_ls_matrix_type full
_refine_ls_number_parameters 266
_refine_ls_number_reflns 5119
_refine_ls_number_restraints 0
_refine_ls_restrained_S_all 1.023
_refine_ls_R_factor_all 0.0190
_refine_ls_R_factor_gt 0.0180
_refine_ls_shift/su_max 0.003
_refine_ls_shift/su_mean 0.000
_refine_ls_structure_factor_coef Fsqd
_refine_ls_weighting_details 'calc w=1/[\s^2^(Fo^2^)+(0.0000P)^2^+1.2723P] where P=(Fo^2^+2Fc^2^)/3'
_refine_ls_weighting_scheme calc
_refine_ls_wR_factor_gt 0.0425
_refine_ls_wR_factor_ref 0.0429
_reflns_number_gt 4943
_reflns_number_total 5119
_reflns_threshold_expression >2sigma(I)
_cod_data_source_file b803260b.txt
_cod_data_source_block 2006sot0111
_cod_depositor_comments
;
The following automatic conversions were performed:
'_symmetry_cell_setting' value 'Triclinic' changed to 'triclinic'
according to '/home/saulius/struct/CIF-dictionaries/cif_core.dic'
dictionary named 'cif_core.dic' version 2.4.1 from 2010-06-29.

Automatic conversion script
Id: cif_fix_enum 1527 2010-12-29 10:47:43Z saulius 
;
_cod_original_sg_symbol_H-M P-1
_cod_database_code 7202055

loop_
_symmetry_equiv_pos_as_xyz
'x, y, z'
'-x, -y, -z'

loop_
_atom_site_label
_atom_site_type_symbol
_atom_site_fract_x
_atom_site_fract_y
_atom_site_fract_z
_atom_site_U_iso_or_equiv
_atom_site_adp_type
_atom_site_occupancy
_atom_site_symmetry_multiplicity
_atom_site_calc_flag
_atom_site_refinement_flags
_atom_site_disorder_assembly
_atom_site_disorder_group
C1 C 0.8141(3) 0.5375(3) -0.3232(3) 0.0300(7) Uani 1 1 d . . .
H1A H 0.7165 0.5514 -0.3330 0.045 Uiso 1 1 calc R . .
H1B H 0.8592 0.5588 -0.4092 0.045 Uiso 1 1 calc R . .
H1C H 0.8479 0.5967 -0.2903 0.045 Uiso 1 1 calc R . .
C2 C 0.7923(2) 0.3385(3) -0.1060(3) 0.0141(5) Uani 1 1 d . . .
C3 C 0.7553(3) 0.5830(3) 0.3338(3) 0.0288(7) Uani 1 1 d . . .
H3A H 0.7372 0.6433 0.2410 0.043 Uiso 1 1 calc R . .
H3B H 0.8179 0.6265 0.3646 0.043 Uiso 1 1 calc R . .
H3C H 0.6705 0.5639 0.3877 0.043 Uiso 1 1 calc R . .
C4 C 0.7605(3) 0.3842(3) 0.2984(2) 0.0149(5) Uani 1 1 d . . .
C5 C 0.4715(3) -0.1821(3) 0.3581(3) 0.0300(7) Uani 1 1 d . . .
H5A H 0.4580 -0.2443 0.4527 0.045 Uiso 1 1 calc R . .
H5B H 0.5513 -0.2106 0.3222 0.045 Uiso 1 1 calc R . .
H5C H 0.3920 -0.1830 0.3119 0.045 Uiso 1 1 calc R . .
C6 C 0.3944(3) 0.0291(3) 0.3556(2) 0.0156(5) Uani 1 1 d . . .
C7 C 0.1100(3) 0.2451(3) 0.0651(3) 0.0279(7) Uani 1 1 d . . .
H7A H 0.0771 0.2881 -0.0247 0.042 Uiso 1 1 calc R . .
H7B H 0.0747 0.2945 0.1121 0.042 Uiso 1 1 calc R . .
H7C H 0.0791 0.1515 0.1125 0.042 Uiso 1 1 calc R . .
C8 C 0.3357(2) 0.1658(3) 0.0293(2) 0.0135(5) Uani 1 1 d . . .
C9 C -0.0069(3) 0.1989(3) 0.6300(2) 0.0161(5) Uani 1 1 d . . .
C10 C 0.0555(2) 0.1160(2) 0.7542(2) 0.0135(5) Uani 1 1 d . . .
C11 C 0.1377(2) 0.0472(2) 0.6924(2) 0.0131(5) Uani 1 1 d . . .
C12 C 0.0703(2) 0.1294(2) 0.5669(2) 0.0136(5) Uani 1 1 d . . .
N1 N 0.8419(2) 0.3973(2) -0.2295(2) 0.0211(5) Uani 1 1 d . . .
H1 H 0.8946 0.3493 -0.2567 0.025 Uiso 1 1 calc R . .
N2 N 0.8187(2) 0.2083(2) -0.0292(2) 0.0154(4) Uani 1 1 d . . .
H2A H 0.8687 0.1624 -0.0609 0.018 Uiso 1 1 calc R . .
H2B H 0.7862 0.1680 0.0533 0.018 Uiso 1 1 calc R . .
N3 N 0.8150(2) 0.4579(2) 0.3459(2) 0.0198(5) Uani 1 1 d . . .
H3 H 0.8910 0.4293 0.3867 0.024 Uiso 1 1 calc R . .
N4 N 0.8199(2) 0.2687(2) 0.3180(2) 0.0176(5) Uani 1 1 d . . .
H4A H 0.8943 0.2420 0.3618 0.021 Uiso 1 1 calc R . .
H4B H 0.7850 0.2188 0.2871 0.021 Uiso 1 1 calc R . .
N5 N 0.4910(2) -0.0467(2) 0.3395(2) 0.0216(5) Uani 1 1 d . . .
H5 H 0.5727 -0.0130 0.3160 0.026 Uiso 1 1 calc R . .
N6 N 0.2718(2) -0.0189(2) 0.4018(2) 0.0206(5) Uani 1 1 d . . .
H6A H 0.2538 -0.1029 0.4223 0.025 Uiso 1 1 calc R . .
H6B H 0.2084 0.0331 0.4119 0.025 Uiso 1 1 calc R . .
N7 N 0.2566(2) 0.2467(2) 0.0581(2) 0.0175(5) Uani 1 1 d . . .
H7 H 0.2955 0.3061 0.0744 0.021 Uiso 1 1 calc R . .
N8 N 0.2847(2) 0.0800(2) -0.0052(2) 0.0216(5) Uani 1 1 d . . .
H8A H 0.1968 0.0764 -0.0091 0.026 Uiso 1 1 calc R . .
H8B H 0.3388 0.0266 -0.0241 0.026 Uiso 1 1 calc R . .
O1 O -0.0917(2) 0.2949(2) 0.59245(19) 0.0310(5) Uani 1 1 d . . .
O2 O 0.04378(17) 0.10849(19) 0.86733(17) 0.0179(4) Uani 1 1 d . . .
O3 O 0.22762(17) -0.04244(18) 0.73280(18) 0.0181(4) Uani 1 1 d . . .
O4 O 0.07399(18) 0.14061(18) 0.45254(17) 0.0164(4) Uani 1 1 d . . .
Pt1 Pt 0.564193(8) 0.299092(9) 0.132016(8) 0.01038(4) Uani 1 1 d . . .
S1 S 0.69821(7) 0.43632(6) -0.05046(6) 0.01673(13) Uani 1 1 d . . .
S2 S 0.61272(6) 0.44235(6) 0.21720(6) 0.01433(13) Uani 1 1 d . . .
S3 S 0.42550(7) 0.19369(7) 0.32242(6) 0.01762(14) Uani 1 1 d . . .
S4 S 0.50973(6) 0.17261(6) 0.02811(6) 0.01415(13) Uani 1 1 d . . .

loop_
_atom_site_aniso_label
_atom_site_aniso_U_11
_atom_site_aniso_U_22
_atom_site_aniso_U_33
_atom_site_aniso_U_23
_atom_site_aniso_U_13
_atom_site_aniso_U_12
C1 0.0441(18) 0.0180(15) 0.0201(14) -0.0040(12) 0.0087(13) 0.0052(13)
C2 0.0116(11) 0.0146(13) 0.0190(13) -0.0102(11) -0.0008(10) -0.0006(9)
C3 0.0430(18) 0.0171(15) 0.0302(16) -0.0125(13) -0.0191(14) 0.0034(13)
C4 0.0171(12) 0.0127(12) 0.0120(12) -0.0030(10) -0.0025(10) -0.0021(10)
C5 0.0364(17) 0.0163(15) 0.0343(17) -0.0106(13) 0.0058(14) 0.0043(13)
C6 0.0185(12) 0.0158(13) 0.0118(12) -0.0059(10) -0.0018(10) 0.0019(10)
C7 0.0124(13) 0.0351(18) 0.0485(19) -0.0298(16) -0.0020(12) 0.0030(12)
C8 0.0130(11) 0.0121(12) 0.0132(12) -0.0038(10) -0.0038(9) 0.0026(9)
C9 0.0152(12) 0.0184(13) 0.0154(12) -0.0085(11) -0.0041(10) 0.0039(10)
C10 0.0124(11) 0.0115(12) 0.0161(12) -0.0057(10) -0.0047(9) 0.0012(9)
C11 0.0126(11) 0.0090(12) 0.0165(12) -0.0049(10) -0.0010(9) -0.0013(9)
C12 0.0116(11) 0.0125(12) 0.0173(12) -0.0073(10) -0.0002(9) -0.0022(9)
N1 0.0256(12) 0.0143(12) 0.0226(12) -0.0089(10) 0.0035(10) 0.0042(9)
N2 0.0131(10) 0.0136(11) 0.0203(11) -0.0092(9) 0.0010(8) 0.0031(8)
N3 0.0230(12) 0.0136(11) 0.0226(12) -0.0072(10) -0.0132(9) 0.0022(9)
N4 0.0180(11) 0.0154(11) 0.0218(11) -0.0102(9) -0.0095(9) 0.0047(9)
N5 0.0209(11) 0.0152(12) 0.0241(12) -0.0064(10) 0.0037(10) 0.0038(9)
N6 0.0198(11) 0.0128(11) 0.0263(12) -0.0075(10) 0.0051(9) 0.0003(9)
N7 0.0129(10) 0.0196(12) 0.0265(12) -0.0159(10) -0.0043(9) 0.0020(9)
N8 0.0122(11) 0.0228(13) 0.0406(14) -0.0231(12) -0.0078(10) 0.0033(9)
O1 0.0388(12) 0.0349(12) 0.0199(10) -0.0143(9) -0.0120(9) 0.0273(10)
O2 0.0164(9) 0.0243(10) 0.0142(9) -0.0100(8) -0.0038(7) 0.0055(8)
O3 0.0171(9) 0.0149(9) 0.0209(9) -0.0072(8) -0.0065(7) 0.0091(7)
O4 0.0181(9) 0.0172(9) 0.0161(9) -0.0098(8) -0.0026(7) 0.0033(7)
Pt1 0.00980(6) 0.01031(6) 0.01287(6) -0.00680(4) -0.00324(4) 0.00222(4)
S1 0.0205(3) 0.0109(3) 0.0190(3) -0.0079(3) 0.0044(3) 0.0002(2)
S2 0.0164(3) 0.0131(3) 0.0172(3) -0.0098(3) -0.0065(2) 0.0039(2)
S3 0.0203(3) 0.0167(3) 0.0183(3) -0.0107(3) 0.0035(3) -0.0016(3)
S4 0.0111(3) 0.0162(3) 0.0206(3) -0.0130(3) -0.0030(2) 0.0014(2)

loop_
_atom_type_symbol
_atom_type_description
_atom_type_scat_dispersion_real
_atom_type_scat_dispersion_imag
_atom_type_scat_source
C C 0.0033 0.0016 'International Tables Vol C Tables 4.2.6.8 and 6.1.1.4'
H H 0.0000 0.0000 'International Tables Vol C Tables 4.2.6.8 and 6.1.1.4'
N N 0.0061 0.0033 'International Tables Vol C Tables 4.2.6.8 and 6.1.1.4'
O O 0.0106 0.0060 'International Tables Vol C Tables 4.2.6.8 and 6.1.1.4'
Pt Pt -1.7033 8.3905 'International Tables Vol C Tables 4.2.6.8 and 6.1.1.4'
S S 0.1246 0.1234 'International Tables Vol C Tables 4.2.6.8 and 6.1.1.4'

loop_
_geom_angle_atom_site_label_1
_geom_angle_atom_site_label_2
_geom_angle_atom_site_label_3
_geom_angle
_geom_angle_site_symmetry_1
_geom_angle_site_symmetry_3
_geom_angle_publ_flag
N1 C1 H1A 109.5 . . ?
N1 C1 H1B 109.5 . . ?
H1A C1 H1B 109.5 . . ?
N1 C1 H1C 109.5 . . ?
H1A C1 H1C 109.5 . . ?
H1B C1 H1C 109.5 . . ?
N1 C2 N2 119.2(2) . . ?
N1 C2 S1 118.0(2) . . ?
N2 C2 S1 122.88(19) . . ?
N3 C3 H3A 109.5 . . ?
N3 C3 H3B 109.5 . . ?
H3A C3 H3B 109.5 . . ?
N3 C3 H3C 109.5 . . ?
H3A C3 H3C 109.5 . . ?
H3B C3 H3C 109.5 . . ?
N4 C4 N3 119.0(2) . . ?
N4 C4 S2 123.1(2) . . ?
N3 C4 S2 117.9(2) . . ?
N5 C5 H5A 109.5 . . ?
N5 C5 H5B 109.5 . . ?
H5A C5 H5B 109.5 . . ?
N5 C5 H5C 109.5 . . ?
H5A C5 H5C 109.5 . . ?
H5B C5 H5C 109.5 . . ?
N5 C6 N6 121.2(2) . . ?
N5 C6 S3 120.9(2) . . ?
N6 C6 S3 117.9(2) . . ?
N7 C7 H7A 109.5 . . ?
N7 C7 H7B 109.5 . . ?
H7A C7 H7B 109.5 . . ?
N7 C7 H7C 109.5 . . ?
H7A C7 H7C 109.5 . . ?
H7B C7 H7C 109.5 . . ?
N7 C8 N8 121.0(2) . . ?
N7 C8 S4 121.40(19) . . ?
N8 C8 S4 117.51(19) . . ?
O1 C9 C10 133.7(2) . . ?
O1 C9 C12 135.2(2) . . ?
C10 C9 C12 91.1(2) . . ?
O2 C10 C9 134.3(2) . . ?
O2 C10 C11 135.5(2) . . ?
C9 C10 C11 90.2(2) . . ?
O3 C11 C10 133.7(2) . . ?
O3 C11 C12 136.8(2) . . ?
C10 C11 C12 89.50(19) . . ?
O4 C12 C9 133.1(2) . . ?
O4 C12 C11 137.7(2) . . ?
C9 C12 C11 89.19(19) . . ?
C2 N1 C1 123.4(2) . . ?
C2 N1 H1 118.3 . . ?
C1 N1 H1 118.3 . . ?
C2 N2 H2A 120.0 . . ?
C2 N2 H2B 120.0 . . ?
H2A N2 H2B 120.0 . . ?
C4 N3 C3 123.2(2) . . ?
C4 N3 H3 118.4 . . ?
C3 N3 H3 118.4 . . ?
C4 N4 H4A 120.0 . . ?
C4 N4 H4B 120.0 . . ?
H4A N4 H4B 120.0 . . ?
C6 N5 C5 124.2(2) . . ?
C6 N5 H5 117.9 . . ?
C5 N5 H5 117.9 . . ?
C6 N6 H6A 120.0 . . ?
C6 N6 H6B 120.0 . . ?
H6A N6 H6B 120.0 . . ?
C8 N7 C7 124.9(2) . . ?
C8 N7 H7 117.5 . . ?
C7 N7 H7 117.5 . . ?
C8 N8 H8A 120.0 . . ?
C8 N8 H8B 120.0 . . ?
H8A N8 H8B 120.0 . . ?
S1 Pt1 S2 86.34(2) . . ?
S1 Pt1 S3 169.89(2) . . ?
S2 Pt1 S3 84.28(2) . . ?
S1 Pt1 S4 90.25(2) . . ?
S2 Pt1 S4 174.63(2) . . ?
S3 Pt1 S4 98.82(2) . . ?
C2 S1 Pt1 109.43(9) . . ?
C4 S2 Pt1 107.04(9) . . ?
C6 S3 Pt1 110.04(9) . . ?
C8 S4 Pt1 108.59(9) . . ?

loop_
_geom_bond_atom_site_label_1
_geom_bond_atom_site_label_2
_geom_bond_distance
_geom_bond_site_symmetry_2
_geom_bond_publ_flag
C1 N1 1.456(4) . ?
C1 H1A 0.9800 . ?
C1 H1B 0.9800 . ?
C1 H1C 0.9800 . ?
C2 N1 1.321(3) . ?
C2 N2 1.331(3) . ?
C2 S1 1.724(3) . ?
C3 N3 1.449(4) . ?
C3 H3A 0.9800 . ?
C3 H3B 0.9800 . ?
C3 H3C 0.9800 . ?
C4 N4 1.326(3) . ?
C4 N3 1.329(3) . ?
C4 S2 1.722(3) . ?
C5 N5 1.451(4) . ?
C5 H5A 0.9800 . ?
C5 H5B 0.9800 . ?
C5 H5C 0.9800 . ?
C6 N5 1.317(3) . ?
C6 N6 1.325(3) . ?
C6 S3 1.738(3) . ?
C7 N7 1.453(3) . ?
C7 H7A 0.9800 . ?
C7 H7B 0.9800 . ?
C7 H7C 0.9800 . ?
C8 N7 1.318(3) . ?
C8 N8 1.326(3) . ?
C8 S4 1.731(2) . ?
C9 O1 1.260(3) . ?
C9 C10 1.448(3) . ?
C9 C12 1.457(4) . ?
C10 O2 1.257(3) . ?
C10 C11 1.465(3) . ?
C11 O3 1.251(3) . ?
C11 C12 1.481(3) . ?
C12 O4 1.254(3) . ?
N1 H1 0.8800 . ?
N2 H2A 0.8800 . ?
N2 H2B 0.8800 . ?
N3 H3 0.8800 . ?
N4 H4A 0.8800 . ?
N4 H4B 0.8800 . ?
N5 H5 0.8800 . ?
N6 H6A 0.8800 . ?
N6 H6B 0.8800 . ?
N7 H7 0.8800 . ?
N8 H8A 0.8800 . ?
N8 H8B 0.8800 . ?
Pt1 S1 2.3039(6) . ?
Pt1 S2 2.3136(6) . ?
Pt1 S3 2.3209(6) . ?
Pt1 S4 2.3328(6) . ?

loop_
_geom_hbond_atom_site_label_D
_geom_hbond_atom_site_label_H
_geom_hbond_atom_site_label_A
_geom_hbond_distance_DH
_geom_hbond_distance_HA
_geom_hbond_distance_DA
_geom_hbond_angle_DHA
_geom_hbond_site_symmetry_A
N1 H1 O1 0.88 2.08 2.806(3) 139.3 1_654
N2 H2A O2 0.88 2.06 2.890(3) 156.0 1_654
N2 H2B O3 0.88 2.18 3.025(3) 161.4 2_656
N3 H3 O1 0.88 2.13 2.744(3) 125.8 1_655
N4 H4A O4 0.88 2.12 2.986(3) 166.0 1_655
N4 H4B O3 0.88 2.10 2.917(3) 153.5 2_656
N5 H5 O3 0.88 2.06 2.940(3) 173.0 2_656
N6 H6B O4 0.88 1.94 2.818(3) 174.2 .
N7 H7 S1 0.88 2.77 3.560(2) 149.6 2_665
N7 H7 S3 0.88 2.88 3.346(2) 114.8 .
N8 H8A O2 0.88 2.05 2.809(3) 144.5 1_554
N8 H8B S4 0.88 2.66 3.524(2) 167.8 2_655
